data_4507541
loop_
_publ_author_name
'Wan, Chong-Qing'
'Li, Ai-Min'
'Al-Thabaiti, Shaeel A.'
'Mak, Thomas C. W.'

_publ_section_title
;
 Group 12 Metal Complexes of Semirigid
 2,6-Pyridinediylbis(3-pyridinyl)methanone: Role of Counteranions and
 Solvent in Product Formation
;
_journal_issue 5
_journal_name_full 'Crystal Growth &amp; Design'
_journal_page_first 1926
_journal_paper_doi 10.1021/cg3017408
_journal_volume 13
_journal_year 2013
_chemical_formula_sum 'C34 H29.6 Cd N6 O11.8 S'
_chemical_formula_weight 855.45
_chemical_name_systematic
; 
 ? 
;
_space_group_IT_number 14
_symmetry_cell_setting monoclinic
_symmetry_space_group_name_Hall '-P 2ybc'
_symmetry_space_group_name_H-M 'P 1 21/c 1'
_atom_sites_solution_hydrogens geom
_atom_sites_solution_primary direct
_atom_sites_solution_secondary difmap
_audit_creation_method SHELXL-97
_cell_angle_alpha 90.00
_cell_angle_beta 108.219(4)
_cell_angle_gamma 90.00
_cell_formula_units_Z 4
_cell_length_a 16.674(3)
_cell_length_b 9.1071(16)
_cell_length_c 24.873(4)
_cell_measurement_temperature 293(2)
_cell_volume 3587.7(11)
_computing_cell_refinement 'Bruker SMART'
_computing_data_collection 'Bruker SMART'
_computing_data_reduction 'Bruker SAINT'
_computing_molecular_graphics 'Bruker SHELXTL'
_computing_publication_material 'Bruker SHELTXL'
_computing_structure_refinement 'SHELXL-97 (Sheldrick, 1997)'
_computing_structure_solution 'SHELXS-97 (Sheldrick, 1990)'
_diffrn_ambient_temperature 293(2)
_diffrn_measured_fraction_theta_full 1.000
_diffrn_measured_fraction_theta_max 1.000
_diffrn_radiation_monochromator graphite
_diffrn_radiation_source 'fine-focus sealed tube'
_diffrn_radiation_type MoK\a
_diffrn_radiation_wavelength 0.71073
_diffrn_reflns_av_R_equivalents 0.0946
_diffrn_reflns_av_sigmaI/netI 0.1124
_diffrn_reflns_limit_h_max 19
_diffrn_reflns_limit_h_min -19
_diffrn_reflns_limit_k_max 9
_diffrn_reflns_limit_k_min -10
_diffrn_reflns_limit_l_max 23
_diffrn_reflns_limit_l_min -29
_diffrn_reflns_number 18867
_diffrn_reflns_theta_full 25.01
_diffrn_reflns_theta_max 25.01
_diffrn_reflns_theta_min 1.72
_exptl_absorpt_coefficient_mu 0.738
_exptl_absorpt_correction_T_max 1.000000
_exptl_absorpt_correction_T_min 0.467919
_exptl_absorpt_correction_type multi-scan
_exptl_absorpt_process_details ASDABS
_exptl_crystal_colour Yellow
_exptl_crystal_density_diffrn 1.573
_exptl_crystal_density_method 'not measured'
_exptl_crystal_description block
_exptl_crystal_F_000 1714
_exptl_crystal_size_max 0.31
_exptl_crystal_size_mid 0.28
_exptl_crystal_size_min 0.19
_refine_diff_density_max 0.775
_refine_diff_density_min -0.848
_refine_diff_density_rms 0.122
_refine_ls_extinction_coef 0.0012(4)
_refine_ls_extinction_expression Fc^*^=kFc[1+0.001xFc^2^\l^3^/sin(2\q)]^-1/4^
_refine_ls_extinction_method SHELXL
_refine_ls_goodness_of_fit_ref 1.013
_refine_ls_hydrogen_treatment constr
_refine_ls_matrix_type full
_refine_ls_number_parameters 485
_refine_ls_number_reflns 6320
_refine_ls_number_restraints 46
_refine_ls_restrained_S_all 1.034
_refine_ls_R_factor_all 0.1281
_refine_ls_R_factor_gt 0.0644
_refine_ls_shift/su_max 0.000
_refine_ls_shift/su_mean 0.000
_refine_ls_structure_factor_coef Fsqd
_refine_ls_weighting_details 'calc w=1/[\s^2^(Fo^2^)+(0.0940P)^2^+0.7550P] where P=(Fo^2^+2Fc^2^)/3'
_refine_ls_weighting_scheme calc
_refine_ls_wR_factor_gt 0.1526
_refine_ls_wR_factor_ref 0.1872
_reflns_number_gt 3642
_reflns_number_total 6320
_reflns_threshold_expression >2sigma(I)
_cod_data_source_file cg3017408_si_002.cif
_cod_data_source_block complex6
_cod_depositor_comments
;
The following automatic conversions were performed:

'_symmetry_cell_setting' value 'Monoclinic' changed to 'monoclinic'
according to /home/saulius/struct/CIF-dictionaries/cif_core.dic
dictionary named 'cif_core.dic' version 2.4.2 from
2011-04-26.

'_exptl_absorpt_correction_type' value 'multi-Scan'
changed to 'multi-scan' according to
/home/saulius/struct/CIF-dictionaries/cif_core.dic dictionary named
'cif_core.dic' version 2.4.2 from 2011-04-26.

Automatic conversion script
Id: cif_fix_values 1891 2012-01-12 08:04:46Z andrius 
;
_cod_original_cell_volume 3587.6(10)
_cod_original_sg_symbol_H-M P21/c
_cod_original_formula_sum 'C34 H29.6 Cd N6 O11.80 S'
_cod_database_code 4507541

loop_
_symmetry_equiv_pos_as_xyz
'x, y, z'
'-x, y+1/2, -z+1/2'
'-x, -y, -z'
'x, -y-1/2, z-1/2'

loop_
_atom_site_label
_atom_site_type_symbol
_atom_site_fract_x
_atom_site_fract_y
_atom_site_fract_z
_atom_site_U_iso_or_equiv
_atom_site_adp_type
_atom_site_occupancy
_atom_site_symmetry_multiplicity
_atom_site_calc_flag
_atom_site_refinement_flags
Cd1 Cd 0.49952(3) 0.33919(6) 0.32116(2) 0.0341(2) Uani 1 1 d .
N1 N 0.3609(4) 0.2384(7) 0.2785(3) 0.0368(16) Uani 1 1 d .
N2 N 0.2120(4) 0.5029(7) 0.3387(3) 0.0348(15) Uani 1 1 d .
N3 N 0.4581(4) 0.3785(7) 0.4030(3) 0.0372(16) Uani 1 1 d .
N4 N 0.6267(4) 0.4721(8) 0.3656(3) 0.0363(16) Uani 1 1 d .
N5 N 0.8680(4) 0.5849(8) 0.5387(3) 0.0442(17) Uani 1 1 d .
O1 O 0.0732(4) 0.3683(7) 0.2118(3) 0.068(2) Uani 1 1 d .
O2 O 0.2800(4) 0.6655(7) 0.4727(3) 0.0586(17) Uani 1 1 d .
O3 O 0.8567(4) 0.2741(9) 0.4530(3) 0.079(2) Uani 1 1 d .
O4 O 0.9107(4) 0.8021(8) 0.6622(3) 0.071(2) Uani 1 1 d .
C1 C 0.2951(5) 0.3310(9) 0.2716(3) 0.0370(19) Uani 1 1 d .
H1A H 0.3060 0.4306 0.2784 0.044 Uiso 1 1 calc R
C2 C 0.2114(4) 0.2830(9) 0.2549(3) 0.0347(18) Uani 1 1 d .
C3 C 0.1964(6) 0.1341(9) 0.2438(3) 0.048(2) Uani 1 1 d .
H3A H 0.1413 0.0987 0.2325 0.058 Uiso 1 1 calc R
C4 C 0.2627(6) 0.0391(10) 0.2497(4) 0.053(2) Uani 1 1 d .
H4A H 0.2532 -0.0604 0.2418 0.064 Uiso 1 1 calc R
C5 C 0.3441(6) 0.0954(10) 0.2679(3) 0.046(2) Uani 1 1 d .
H5A H 0.3891 0.0310 0.2729 0.055 Uiso 1 1 calc R
C6 C 0.1411(5) 0.3874(10) 0.2493(4) 0.045(2) Uani 1 1 d .
C7 C 0.1524(4) 0.5163(9) 0.2881(4) 0.042(2) Uani 1 1 d .
C8 C 0.1016(5) 0.6379(10) 0.2732(4) 0.056(3) Uani 1 1 d .
H8A H 0.0600 0.6426 0.2381 0.068 Uiso 1 1 calc R
C9 C 0.1128(6) 0.7535(11) 0.3110(5) 0.068(3) Uani 1 1 d .
H9A H 0.0805 0.8385 0.3017 0.082 Uiso 1 1 calc R
C10 C 0.1728(5) 0.7384(10) 0.3624(4) 0.054(2) Uani 1 1 d .
H10A H 0.1811 0.8136 0.3889 0.065 Uiso 1 1 calc R
C11 C 0.2213(5) 0.6136(9) 0.3758(4) 0.039(2) Uani 1 1 d .
C12 C 0.2848(5) 0.5938(9) 0.4328(4) 0.039(2) Uani 1 1 d .
C13 C 0.4872(5) 0.3026(9) 0.4514(3) 0.047(2) Uani 1 1 d .
H13A H 0.5320 0.2383 0.4554 0.056 Uiso 1 1 calc R
C14 C 0.4540(6) 0.3147(9) 0.4959(4) 0.052(2) Uani 1 1 d .
H14A H 0.4770 0.2618 0.5291 0.063 Uiso 1 1 calc R
C15 C 0.3867(5) 0.4061(9) 0.4898(3) 0.044(2) Uani 1 1 d .
H15A H 0.3624 0.4143 0.5186 0.052 Uiso 1 1 calc R
C16 C 0.3545(4) 0.4871(8) 0.4401(3) 0.0330(18) Uani 1 1 d .
C17 C 0.3935(4) 0.4697(8) 0.3982(3) 0.0332(18) Uani 1 1 d .
H17A H 0.3733 0.5246 0.3652 0.040 Uiso 1 1 calc R
N6 N 0.6732(3) 0.9629(6) 0.5674(3) 0.071(2) Uani 1 1 d G
C34 C 0.6668(4) 1.0094(7) 0.5130(3) 0.097(3) Uani 1 1 d GU
H34A H 0.6199 1.0629 0.4920 0.117 Uiso 1 1 calc RU
C33 C 0.7305(5) 0.9760(8) 0.4898(2) 0.093(3) Uani 1 1 d GU
H33A H 0.7262 1.0071 0.4534 0.111 Uiso 1 1 calc RU
C32 C 0.8005(4) 0.8960(7) 0.5211(3) 0.066(3) Uani 1 1 d G
H32A H 0.8431 0.8736 0.5057 0.080 Uiso 1 1 calc R
C31 C 0.8069(3) 0.8494(6) 0.5755(2) 0.050(2) Uani 1 1 d G
C30 C 0.7432(4) 0.8829(6) 0.5987(2) 0.057(3) Uani 1 1 d G
H30A H 0.7475 0.8518 0.6351 0.069 Uiso 1 1 calc R
C29 C 0.8805(5) 0.7662(11) 0.6132(4) 0.054(2) Uani 1 1 d .
C28 C 0.9135(5) 0.6369(10) 0.5891(4) 0.047(2) Uani 1 1 d .
C27 C 0.9865(6) 0.5708(14) 0.6222(4) 0.068(3) Uani 1 1 d .
H27A H 1.0168 0.6108 0.6570 0.082 Uiso 1 1 calc R
C26 C 1.0140(6) 0.4449(14) 0.6030(4) 0.075(3) Uani 1 1 d .
H26A H 1.0627 0.3975 0.6247 0.090 Uiso 1 1 calc R
C25 C 0.9677(5) 0.3903(12) 0.5507(4) 0.064(3) Uani 1 1 d .
H25A H 0.9849 0.3060 0.5363 0.077 Uiso 1 1 calc R
C24 C 0.8948(5) 0.4643(11) 0.5202(3) 0.047(2) Uani 1 1 d .
C23 C 0.8419(5) 0.3970(11) 0.4659(4) 0.049(2) Uani 1 1 d .
C22 C 0.6955(5) 0.4073(10) 0.3999(3) 0.041(2) Uani 1 1 d .
H22A H 0.6936 0.3069 0.4062 0.050 Uiso 1 1 calc R
C21 C 0.7694(5) 0.4819(10) 0.4266(3) 0.043(2) Uani 1 1 d .
C20 C 0.7725(5) 0.6293(11) 0.4162(4) 0.054(3) Uani 1 1 d .
H20A H 0.8209 0.6831 0.4341 0.065 Uiso 1 1 calc R
C19 C 0.7035(5) 0.6975(10) 0.3788(3) 0.051(2) Uani 1 1 d .
H19A H 0.7055 0.7962 0.3698 0.061 Uiso 1 1 calc R
C18 C 0.6313(5) 0.6158(10) 0.3553(3) 0.043(2) Uani 1 1 d .
H18A H 0.5840 0.6623 0.3313 0.052 Uiso 1 1 calc R
S1 S 0.60053(12) 0.1783(2) 0.23997(9) 0.0440(6) Uani 1 1 d DU
O5 O 0.6569(5) 0.1378(11) 0.2951(3) 0.123(3) Uani 1 1 d DU
O6 O 0.6490(5) 0.2226(9) 0.2053(4) 0.106(3) Uani 1 1 d DU
O7 O 0.5518(4) 0.0516(6) 0.2178(3) 0.0735(19) Uani 1 1 d DU
O8 O 0.5439(4) 0.2947(6) 0.2466(2) 0.0509(15) Uani 1 1 d DU
O1W O 0.9121(9) -0.0977(16) 0.4146(7) 0.105(5) Uani 0.60 1 d P
O1W' O 0.9812(15) -0.015(3) 0.4278(18) 0.23(2) Uani 0.40 1 d P
O3W O 0.4505(5) -0.0865(8) 0.3883(3) 0.083(2) Uani 1 1 d .
O4W O 0.5553(4) 0.1142(7) 0.3628(3) 0.068(2) Uani 1 1 d .
O2W O 0.8167(8) 0.118(2) 0.3494(6) 0.250(12) Uani 0.80 1 d P
H4WA H 0.5871 0.1225 0.3408 0.375 Uiso 1 1 d R
H4WB H 0.5422 0.0271 0.3763 0.375 Uiso 1 1 d R

loop_
_atom_site_aniso_label
_atom_site_aniso_U_11
_atom_site_aniso_U_22
_atom_site_aniso_U_33
_atom_site_aniso_U_23
_atom_site_aniso_U_13
_atom_site_aniso_U_12
Cd1 0.0319(3) 0.0333(4) 0.0372(4) 0.0000(3) 0.0112(3) 0.0050(3)
N1 0.044(4) 0.033(4) 0.037(4) -0.001(3) 0.019(3) 0.006(3)
N2 0.028(3) 0.040(4) 0.038(4) 0.007(3) 0.012(3) 0.004(3)
N3 0.034(3) 0.043(4) 0.031(4) 0.002(3) 0.004(3) 0.006(3)
N4 0.032(4) 0.044(5) 0.032(4) -0.003(3) 0.008(3) 0.000(3)
N5 0.033(4) 0.056(5) 0.039(4) -0.005(4) 0.005(3) -0.004(3)
O1 0.039(3) 0.084(5) 0.060(4) -0.003(4) -0.014(3) -0.007(3)
O2 0.075(4) 0.050(4) 0.057(4) -0.021(3) 0.031(4) 0.004(3)
O3 0.061(4) 0.077(5) 0.083(5) -0.024(4) -0.002(4) 0.024(4)
O4 0.064(4) 0.099(6) 0.040(4) -0.022(4) 0.001(3) -0.015(4)
C1 0.042(4) 0.039(5) 0.030(4) -0.002(4) 0.010(4) -0.003(4)
C2 0.033(4) 0.037(5) 0.030(4) 0.004(4) 0.005(4) -0.003(4)
C3 0.051(5) 0.048(6) 0.042(5) -0.005(4) 0.009(4) -0.016(4)
C4 0.070(6) 0.038(5) 0.048(6) -0.010(4) 0.011(5) -0.013(5)
C5 0.064(6) 0.035(5) 0.038(5) -0.004(4) 0.012(5) 0.002(4)
C6 0.039(5) 0.048(6) 0.046(5) 0.008(4) 0.009(4) -0.002(4)
C7 0.025(4) 0.047(6) 0.049(5) 0.006(4) 0.002(4) 0.004(4)
C8 0.036(5) 0.063(7) 0.062(6) 0.013(5) 0.005(5) 0.015(5)
C9 0.053(6) 0.046(7) 0.100(9) 0.014(6) 0.018(6) 0.023(5)
C10 0.039(5) 0.051(6) 0.076(7) -0.005(5) 0.024(5) 0.012(4)
C11 0.034(4) 0.038(5) 0.049(6) 0.002(4) 0.018(4) 0.005(4)
C12 0.040(5) 0.036(5) 0.046(5) -0.008(4) 0.019(4) -0.005(4)
C13 0.047(5) 0.053(6) 0.039(5) 0.012(4) 0.011(4) 0.014(4)
C14 0.069(6) 0.039(6) 0.036(5) 0.005(4) -0.001(5) -0.002(5)
C15 0.058(5) 0.045(5) 0.031(5) -0.005(4) 0.017(4) -0.007(5)
C16 0.037(4) 0.035(5) 0.027(4) -0.002(4) 0.010(4) -0.003(4)
C17 0.032(4) 0.035(5) 0.028(4) 0.000(4) 0.003(4) -0.003(4)
N6 0.081(6) 0.044(5) 0.084(6) -0.012(5) 0.020(5) 0.002(4)
C34 0.119(7) 0.071(6) 0.090(6) 0.000(5) 0.015(6) 0.012(6)
C33 0.125(6) 0.066(6) 0.075(6) 0.005(5) 0.015(5) 0.009(6)
C32 0.103(8) 0.048(6) 0.052(6) -0.002(5) 0.031(6) 0.002(6)
C31 0.069(6) 0.034(5) 0.046(6) -0.002(4) 0.015(5) -0.006(5)
C30 0.063(6) 0.046(6) 0.059(6) -0.008(5) 0.015(5) -0.001(5)
C29 0.047(5) 0.062(7) 0.051(6) 0.004(5) 0.013(5) -0.018(5)
C28 0.032(4) 0.068(7) 0.043(5) 0.002(5) 0.014(4) -0.005(4)
C27 0.046(6) 0.104(9) 0.045(6) -0.004(6) 0.000(5) -0.003(6)
C26 0.040(5) 0.129(11) 0.044(6) 0.001(6) -0.004(5) 0.031(6)
C25 0.048(5) 0.097(8) 0.043(6) 0.004(5) 0.007(5) 0.024(5)
C24 0.034(5) 0.062(6) 0.039(5) 0.001(5) 0.005(4) -0.003(4)
C23 0.034(5) 0.060(6) 0.050(6) -0.005(5) 0.009(4) 0.003(4)
C22 0.040(5) 0.043(5) 0.041(5) 0.000(4) 0.013(4) 0.006(4)
C21 0.038(5) 0.048(6) 0.047(5) -0.003(4) 0.016(4) 0.002(4)
C20 0.042(5) 0.077(8) 0.044(6) -0.015(5) 0.013(5) -0.007(5)
C19 0.059(6) 0.050(6) 0.040(5) 0.005(4) 0.012(5) 0.002(5)
C18 0.040(5) 0.053(6) 0.029(5) -0.009(4) 0.000(4) 0.003(4)
S1 0.0383(11) 0.0424(13) 0.0549(14) -0.0211(11) 0.0199(11) -0.0089(10)
O5 0.075(5) 0.197(9) 0.073(5) -0.037(6) -0.010(4) 0.063(5)
O6 0.133(6) 0.066(5) 0.171(8) -0.015(5) 0.122(6) -0.013(5)
O7 0.051(3) 0.038(4) 0.126(5) -0.028(4) 0.021(4) -0.014(3)
O8 0.067(4) 0.043(3) 0.055(4) -0.011(3) 0.036(3) 0.006(3)
O1W 0.105(11) 0.071(10) 0.145(13) 0.013(9) 0.049(10) 0.006(8)
O1W' 0.085(17) 0.065(18) 0.53(6) -0.01(3) 0.08(3) 0.012(14)
O3W 0.106(6) 0.075(5) 0.075(5) 0.029(4) 0.037(4) 0.018(4)
O4W 0.076(4) 0.054(4) 0.083(5) 0.028(4) 0.035(4) 0.038(3)
O2W 0.142(11) 0.39(3) 0.136(11) -0.181(14) -0.069(9) 0.164(14)

loop_
_atom_type_symbol
_atom_type_description
_atom_type_scat_dispersion_real
_atom_type_scat_dispersion_imag
_atom_type_scat_source
C C 0.0033 0.0016 'International Tables Vol C Tables 4.2.6.8 and 6.1.1.4'
H H 0.0000 0.0000 'International Tables Vol C Tables 4.2.6.8 and 6.1.1.4'
N N 0.0061 0.0033 'International Tables Vol C Tables 4.2.6.8 and 6.1.1.4'
O O 0.0106 0.0060 'International Tables Vol C Tables 4.2.6.8 and 6.1.1.4'
S S 0.1246 0.1234 'International Tables Vol C Tables 4.2.6.8 and 6.1.1.4'
Cd Cd -0.8075 1.2024 'International Tables Vol C Tables 4.2.6.8 and 6.1.1.4'

loop_
_geom_angle_atom_site_label_1
_geom_angle_atom_site_label_2
_geom_angle_atom_site_label_3
_geom_angle
_geom_angle_site_symmetry_1
_geom_angle_site_symmetry_3
O7 Cd1 O8 88.8(2) 2_655 .
O7 Cd1 O4W 179.5(2) 2_655 .
O8 Cd1 O4W 91.1(2) . .
O7 Cd1 N3 93.8(2) 2_655 .
O8 Cd1 N3 177.1(2) . .
O4W Cd1 N3 86.3(2) . .
O7 Cd1 N4 85.7(2) 2_655 .
O8 Cd1 N4 90.0(2) . .
O4W Cd1 N4 93.8(2) . .
N3 Cd1 N4 88.9(2) . .
O7 Cd1 N1 87.3(2) 2_655 .
O8 Cd1 N1 94.9(2) . .
O4W Cd1 N1 93.2(2) . .
N3 Cd1 N1 86.5(2) . .
N4 Cd1 N1 171.4(2) . .
C5 N1 C1 118.0(7) . .
C5 N1 Cd1 124.8(5) . .
C1 N1 Cd1 116.6(5) . .
C11 N2 C7 117.9(7) . .
C17 N3 C13 117.1(7) . .
C17 N3 Cd1 117.4(5) . .
C13 N3 Cd1 124.9(5) . .
C22 N4 C18 117.6(7) . .
C22 N4 Cd1 122.2(6) . .
C18 N4 Cd1 120.1(5) . .
C24 N5 C28 117.9(7) . .
N1 C1 C2 122.6(7) . .
N1 C1 H1A 118.7 . .
C2 C1 H1A 118.7 . .
C3 C2 C1 117.8(7) . .
C3 C2 C6 121.2(7) . .
C1 C2 C6 121.0(7) . .
C4 C3 C2 120.2(8) . .
C4 C3 H3A 119.9 . .
C2 C3 H3A 119.9 . .
C3 C4 C5 118.3(8) . .
C3 C4 H4A 120.8 . .
C5 C4 H4A 120.8 . .
N1 C5 C4 123.1(8) . .
N1 C5 H5A 118.5 . .
C4 C5 H5A 118.5 . .
O1 C6 C2 119.4(8) . .
O1 C6 C7 120.0(8) . .
C2 C6 C7 120.6(7) . .
N2 C7 C8 122.6(8) . .
N2 C7 C6 116.1(7) . .
C8 C7 C6 121.2(8) . .
C7 C8 C9 119.2(9) . .
C7 C8 H8A 120.4 . .
C9 C8 H8A 120.4 . .
C10 C9 C8 117.7(9) . .
C10 C9 H9A 121.2 . .
C8 C9 H9A 121.2 . .
C9 C10 C11 121.0(9) . .
C9 C10 H10A 119.5 . .
C11 C10 H10A 119.5 . .
N2 C11 C10 121.5(8) . .
N2 C11 C12 117.3(7) . .
C10 C11 C12 121.2(8) . .
O2 C12 C16 120.2(8) . .
O2 C12 C11 120.4(7) . .
C16 C12 C11 119.5(7) . .
N3 C13 C14 123.5(8) . .
N3 C13 H13A 118.3 . .
C14 C13 H13A 118.3 . .
C15 C14 C13 118.6(8) . .
C15 C14 H14A 120.7 . .
C13 C14 H14A 120.7 . .
C14 C15 C16 119.7(8) . .
C14 C15 H15A 120.1 . .
C16 C15 H15A 120.1 . .
C15 C16 C17 117.4(7) . .
C15 C16 C12 121.7(7) . .
C17 C16 C12 120.8(7) . .
N3 C17 C16 123.6(7) . .
N3 C17 H17A 118.2 . .
C16 C17 H17A 118.2 . .
C34 N6 C30 120.0 . .
N6 C34 C33 120.0 . .
N6 C34 H34A 120.0 . .
C33 C34 H34A 120.0 . .
C34 C33 C32 120.0 . .
C34 C33 H33A 120.0 . .
C32 C33 H33A 120.0 . .
C31 C32 C33 120.0 . .
C31 C32 H32A 120.0 . .
C33 C32 H32A 120.0 . .
C32 C31 C30 120.0 . .
C32 C31 C29 124.2(5) . .
C30 C31 C29 115.7(5) . .
C31 C30 N6 120.0 . .
C31 C30 H30A 120.0 . .
N6 C30 H30A 120.0 . .
O4 C29 C31 119.8(9) . .
O4 C29 C28 121.7(9) . .
C31 C29 C28 118.5(8) . .
N5 C28 C27 122.9(9) . .
N5 C28 C29 118.9(8) . .
C27 C28 C29 118.1(8) . .
C26 C27 C28 119.1(9) . .
C26 C27 H27A 120.5 . .
C28 C27 H27A 120.5 . .
C27 C26 C25 118.6(9) . .
C27 C26 H26A 120.7 . .
C25 C26 H26A 120.7 . .
C26 C25 C24 118.4(10) . .
C26 C25 H25A 120.8 . .
C24 C25 H25A 120.8 . .
N5 C24 C25 123.1(8) . .
N5 C24 C23 119.2(7) . .
C25 C24 C23 117.6(9) . .
O3 C23 C24 120.4(8) . .
O3 C23 C21 119.5(8) . .
C24 C23 C21 120.1(8) . .
N4 C22 C21 123.4(8) . .
N4 C22 H22A 118.3 . .
C21 C22 H22A 118.3 . .
C20 C21 C22 118.1(8) . .
C20 C21 C23 123.7(8) . .
C22 C21 C23 118.2(8) . .
C21 C20 C19 119.6(8) . .
C21 C20 H20A 120.2 . .
C19 C20 H20A 120.2 . .
C18 C19 C20 118.5(9) . .
C18 C19 H19A 120.8 . .
C20 C19 H19A 120.8 . .
N4 C18 C19 122.7(8) . .
N4 C18 H18A 118.7 . .
C19 C18 H18A 118.7 . .
O6 S1 O7 111.2(5) . .
O6 S1 O5 109.0(5) . .
O7 S1 O5 106.5(5) . .
O6 S1 O8 112.0(4) . .
O7 S1 O8 108.8(4) . .
O5 S1 O8 109.2(4) . .
S1 O7 Cd1 167.7(4) . 2_645
S1 O8 Cd1 128.1(4) . .
Cd1 O4W H4WA 83.3 . .
Cd1 O4W H4WB 144.2 . .
H4WA O4W H4WB 124.4 . .

loop_
_geom_bond_atom_site_label_1
_geom_bond_atom_site_label_2
_geom_bond_distance
_geom_bond_site_symmetry_2
Cd1 O7 2.213(6) 2_655
Cd1 O8 2.238(5) .
Cd1 O4W 2.352(6) .
Cd1 N3 2.373(6) .
Cd1 N4 2.391(6) .
Cd1 N1 2.404(6) .
N1 C5 1.341(10) .
N1 C1 1.351(9) .
N2 C11 1.342(10) .
N2 C7 1.344(9) .
N3 C17 1.335(9) .
N3 C13 1.341(9) .
N4 C22 1.335(9) .
N4 C18 1.340(10) .
N5 C24 1.321(11) .
N5 C28 1.334(10) .
O1 C6 1.234(9) .
O2 C12 1.212(9) .
O3 C23 1.210(11) .
O4 C29 1.209(10) .
C1 C2 1.396(10) .
C1 H1A 0.9300 .
C2 C3 1.390(11) .
C2 C6 1.482(11) .
C3 C4 1.376(12) .
C3 H3A 0.9300 .
C4 C5 1.388(11) .
C4 H4A 0.9300 .
C5 H5A 0.9300 .
C6 C7 1.492(12) .
C7 C8 1.373(11) .
C8 C9 1.386(13) .
C8 H8A 0.9300 .
C9 C10 1.361(13) .
C9 H9A 0.9300 .
C10 C11 1.374(11) .
C10 H10A 0.9300 .
C11 C12 1.492(11) .
C12 C16 1.482(10) .
C13 C14 1.386(12) .
C13 H13A 0.9300 .
C14 C15 1.367(12) .
C14 H14A 0.9300 .
C15 C16 1.393(10) .
C15 H15A 0.9300 .
C16 C17 1.399(9) .
C17 H17A 0.9300 .
N6 C34 1.3900 .
N6 C30 1.3900 .
C34 C33 1.3900 .
C34 H34A 0.9300 .
C33 C32 1.3900 .
C33 H33A 0.9300 .
C32 C31 1.3900 .
C32 H32A 0.9300 .
C31 C30 1.3900 .
C31 C29 1.497(11) .
C30 H30A 0.9300 .
C29 C28 1.502(13) .
C28 C27 1.376(12) .
C27 C26 1.375(15) .
C27 H27A 0.9300 .
C26 C25 1.380(13) .
C26 H26A 0.9300 .
C25 C24 1.390(11) .
C25 H25A 0.9300 .
C24 C23 1.495(11) .
C23 C21 1.508(11) .
C22 C21 1.382(11) .
C22 H22A 0.9300 .
C21 C20 1.371(12) .
C20 C19 1.380(12) .
C20 H20A 0.9300 .
C19 C18 1.379(11) .
C19 H19A 0.9300 .
C18 H18A 0.9300 .
S1 O6 1.414(7) .
S1 O7 1.419(6) .
S1 O5 1.447(7) .
S1 O8 1.463(5) .
O7 Cd1 2.213(5) 2_645
O1W O1W' 1.33(3) .
O4W H4WA 0.8768 .
O4W H4WB 0.9143 .

loop_
_geom_torsion_atom_site_label_1
_geom_torsion_atom_site_label_2
_geom_torsion_atom_site_label_3
_geom_torsion_atom_site_label_4
_geom_torsion
_geom_torsion_site_symmetry_1
_geom_torsion_site_symmetry_4
O7 Cd1 N1 C5 158.1(6) 2_655 .
O8 Cd1 N1 C5 69.6(6) . .
O4W Cd1 N1 C5 -21.8(6) . .
N3 Cd1 N1 C5 -107.9(6) . .
N4 Cd1 N1 C5 -165.7(12) . .
O7 Cd1 N1 C1 -30.8(5) 2_655 .
O8 Cd1 N1 C1 -119.3(5) . .
O4W Cd1 N1 C1 149.3(5) . .
N3 Cd1 N1 C1 63.2(5) . .
N4 Cd1 N1 C1 5.4(17) . .
O7 Cd1 N3 C17 24.7(6) 2_655 .
O8 Cd1 N3 C17 178(48) . .
O4W Cd1 N3 C17 -155.7(6) . .
N4 Cd1 N3 C17 110.4(5) . .
N1 Cd1 N3 C17 -62.3(5) . .
O7 Cd1 N3 C13 -164.2(7) 2_655 .
O8 Cd1 N3 C13 -11(5) . .
O4W Cd1 N3 C13 15.3(7) . .
N4 Cd1 N3 C13 -78.6(7) . .
N1 Cd1 N3 C13 108.7(7) . .
O7 Cd1 N4 C22 -179.4(6) 2_655 .
O8 Cd1 N4 C22 -90.6(6) . .
O4W Cd1 N4 C22 0.5(6) . .
N3 Cd1 N4 C22 86.7(6) . .
N1 Cd1 N4 C22 144.4(13) . .
O7 Cd1 N4 C18 -1.1(6) 2_655 .
O8 Cd1 N4 C18 87.7(6) . .
O4W Cd1 N4 C18 178.8(6) . .
N3 Cd1 N4 C18 -95.0(6) . .
N1 Cd1 N4 C18 -37.3(17) . .
C5 N1 C1 C2 0.8(11) . .
Cd1 N1 C1 C2 -170.9(6) . .
N1 C1 C2 C3 -1.3(11) . .
N1 C1 C2 C6 178.3(7) . .
C1 C2 C3 C4 0.2(12) . .
C6 C2 C3 C4 -179.4(8) . .
C2 C3 C4 C5 1.2(13) . .
C1 N1 C5 C4 0.7(12) . .
Cd1 N1 C5 C4 171.7(6) . .
C3 C4 C5 N1 -1.7(13) . .
C3 C2 C6 O1 -35.2(12) . .
C1 C2 C6 O1 145.2(8) . .
C3 C2 C6 C7 145.8(8) . .
C1 C2 C6 C7 -33.8(11) . .
C11 N2 C7 C8 0.3(11) . .
C11 N2 C7 C6 -176.8(7) . .
O1 C6 C7 N2 156.1(7) . .
C2 C6 C7 N2 -24.9(11) . .
O1 C6 C7 C8 -21.1(13) . .
C2 C6 C7 C8 157.9(8) . .
N2 C7 C8 C9 1.4(13) . .
C6 C7 C8 C9 178.4(8) . .
C7 C8 C9 C10 -2.0(14) . .
C8 C9 C10 C11 1.0(14) . .
C7 N2 C11 C10 -1.3(11) . .
C7 N2 C11 C12 176.9(6) . .
C9 C10 C11 N2 0.6(13) . .
C9 C10 C11 C12 -177.5(8) . .
N2 C11 C12 O2 -158.4(8) . .
C10 C11 C12 O2 19.8(12) . .
N2 C11 C12 C16 22.4(10) . .
C10 C11 C12 C16 -159.4(8) . .
C17 N3 C13 C14 -0.2(12) . .
Cd1 N3 C13 C14 -171.3(6) . .
N3 C13 C14 C15 1.6(13) . .
C13 C14 C15 C16 -1.6(13) . .
C14 C15 C16 C17 0.2(12) . .
C14 C15 C16 C12 -176.5(8) . .
O2 C12 C16 C15 35.4(12) . .
C11 C12 C16 C15 -145.4(8) . .
O2 C12 C16 C17 -141.3(8) . .
C11 C12 C16 C17 37.9(10) . .
C13 N3 C17 C16 -1.2(11) . .
Cd1 N3 C17 C16 170.5(5) . .
C15 C16 C17 N3 1.3(11) . .
C12 C16 C17 N3 178.1(7) . .
C30 N6 C34 C33 0.0 . .
N6 C34 C33 C32 0.0 . .
C34 C33 C32 C31 0.0 . .
C33 C32 C31 C30 0.0 . .
C33 C32 C31 C29 -178.4(7) . .
C32 C31 C30 N6 0.0 . .
C29 C31 C30 N6 178.5(6) . .
C34 N6 C30 C31 0.0 . .
C32 C31 C29 O4 134.2(7) . .
C30 C31 C29 O4 -44.2(9) . .
C32 C31 C29 C28 -47.3(9) . .
C30 C31 C29 C28 134.2(6) . .
C24 N5 C28 C27 0.2(12) . .
C24 N5 C28 C29 -174.8(8) . .
O4 C29 C28 N5 166.9(8) . .
C31 C29 C28 N5 -11.5(11) . .
O4 C29 C28 C27 -8.3(13) . .
C31 C29 C28 C27 173.2(8) . .
N5 C28 C27 C26 -0.6(15) . .
C29 C28 C27 C26 174.5(9) . .
C28 C27 C26 C25 0.9(16) . .
C27 C26 C25 C24 -0.8(16) . .
C28 N5 C24 C25 -0.1(13) . .
C28 N5 C24 C23 175.4(7) . .
C26 C25 C24 N5 0.4(14) . .
C26 C25 C24 C23 -175.2(9) . .
N5 C24 C23 O3 -166.7(9) . .
C25 C24 C23 O3 9.1(13) . .
N5 C24 C23 C21 13.3(12) . .
C25 C24 C23 C21 -170.9(8) . .
C18 N4 C22 C21 2.4(11) . .
Cd1 N4 C22 C21 -179.3(6) . .
N4 C22 C21 C20 -1.5(12) . .
N4 C22 C21 C23 178.1(7) . .
O3 C23 C21 C20 -140.5(10) . .
C24 C23 C21 C20 39.5(12) . .
O3 C23 C21 C22 39.9(12) . .
C24 C23 C21 C22 -140.0(8) . .
C22 C21 C20 C19 -1.5(12) . .
C23 C21 C20 C19 179.0(8) . .
C21 C20 C19 C18 3.3(13) . .
C22 N4 C18 C19 -0.4(12) . .
Cd1 N4 C18 C19 -178.8(6) . .
C20 C19 C18 N4 -2.5(12) . .
O6 S1 O7 Cd1 40(3) . 2_645
O5 S1 O7 Cd1 -79(2) . 2_645
O8 S1 O7 Cd1 163(2) . 2_645
O6 S1 O8 Cd1 -148.7(5) . .
O7 S1 O8 Cd1 88.0(5) . .
O5 S1 O8 Cd1 -27.9(6) . .
O7 Cd1 O8 S1 169.1(5) 2_655 .
O4W Cd1 O8 S1 -10.4(5) . .
N3 Cd1 O8 S1 16(5) . .
N4 Cd1 O8 S1 83.4(4) . .
N1 Cd1 O8 S1 -103.7(4) . .
